data_4318026
loop_
_publ_author_name
'Luke Grocholl'
'Scott A. Cullison'
'Jianjun Wang'
'Dale C. Swenson'
'Edward G. Gillan'

_publ_section_title
;
 Synthesis and Characterization of an Air-Stable Gallium Hydride,
 [t-Bu(H)Ga(\m-NEt2)]2, and Related Chloride Derivatives
;
_journal_name_full 'Inorganic Chemistry'
_journal_page_first 2920
_journal_page_last 2926
_journal_paper_doi 10.1021/ic011278a
_journal_volume 41
_journal_year 2002
_chemical_formula_sum 'C16 H40 Ga2 N2'
_chemical_formula_weight 399.94
_chemical_name_systematic
;
  ?
;
_space_group_IT_number 14
_symmetry_cell_setting monoclinic
_symmetry_space_group_name_Hall '-P 2ybc'
_symmetry_space_group_name_H-M 'P 1 21/c 1'
_atom_sites_solution_hydrogens geom
_atom_sites_solution_primary direct
_atom_sites_solution_secondary difmap
_audit_creation_method SHELXL
_cell_angle_alpha 90.00
_cell_angle_beta 109.77(2)
_cell_angle_gamma 90.00
_cell_formula_units_Z 2
_cell_length_a 9.327(2)
_cell_length_b 11.661(2)
_cell_length_c 10.229(2)
_cell_measurement_reflns_used 35
_cell_measurement_temperature 210(2)
_cell_measurement_theta_max 17.1
_cell_measurement_theta_min 11.7
_cell_volume 1047.0(4)
_computing_cell_refinement 'CAD4 Users Manual (Enraf-Nonius, 1997)'
_computing_data_collection 'CAD4 Users Manual (Enraf-Nonius, 1997)'
_computing_data_reduction 'MolEN (Fair,1990) '
_computing_molecular_graphics 'SHELXTL  (Sheldrick, 1995)'
_computing_publication_material 'SHELXTL  (Sheldrick, 1995)'
_computing_structure_refinement 'SHELXTL  (Sheldrick, 1995)'
_computing_structure_solution 'SHELXTL  (Sheldrick, 1995)'
_diffrn_ambient_temperature 210(2)
_diffrn_measurement_device 'Enraf-Nonius CAD4'
_diffrn_measurement_method 'theta-2theta scans'
_diffrn_radiation_monochromator graphite
_diffrn_radiation_source 'fine-focus sealed tube'
_diffrn_radiation_type MoK\a
_diffrn_radiation_wavelength 0.71073
_diffrn_reflns_av_R_equivalents 0.0506
_diffrn_reflns_av_sigmaI/netI 0.0490
_diffrn_reflns_limit_h_max 11
_diffrn_reflns_limit_h_min -10
_diffrn_reflns_limit_k_max 13
_diffrn_reflns_limit_k_min -1
_diffrn_reflns_limit_l_max 9
_diffrn_reflns_limit_l_min -12
_diffrn_reflns_number 3297
_diffrn_reflns_theta_max 25.0
_diffrn_reflns_theta_min 2.0
_diffrn_standards_decay_% 0
_diffrn_standards_interval_time '120 min'
_diffrn_standards_number 4
_exptl_absorpt_coefficient_mu 2.569
_exptl_absorpt_correction_T_max 0.9972
_exptl_absorpt_correction_T_min 0.6084
_exptl_absorpt_correction_type 'psi scans'
_exptl_crystal_colour colorless
_exptl_crystal_density_diffrn 1.269
_exptl_crystal_density_method 'not measured'
_exptl_crystal_description 'thin plate'
_exptl_crystal_F_000 424
_exptl_crystal_size_max 0.41
_exptl_crystal_size_mid 0.33
_exptl_crystal_size_min 0.09
_refine_diff_density_max 0.721
_refine_diff_density_min -1.046
_refine_diff_density_rms 0.097
_refine_ls_extinction_coef 0.0016(11)
_refine_ls_extinction_expression Fc^*^=kFc[1+0.001xFc^2^\l^3^/sin(2\q)]^-1/4^
_refine_ls_extinction_method SHELXL
_refine_ls_goodness_of_fit_all 1.121
_refine_ls_goodness_of_fit_obs 1.107
_refine_ls_hydrogen_treatment mixed
_refine_ls_matrix_type full
_refine_ls_number_parameters 100
_refine_ls_number_reflns 1835
_refine_ls_number_restraints 0
_refine_ls_restrained_S_all 1.121
_refine_ls_restrained_S_obs 1.107
_refine_ls_R_factor_all 0.0504
_refine_ls_R_factor_obs 0.0382
_refine_ls_shift/esd_max -0.004
_refine_ls_shift/esd_mean 0.000
_refine_ls_structure_factor_coef Fsqd
_refine_ls_weighting_details 'w=1/[\s^2^(Fo^2^)+(0.0522P)^2^+0.9223P] where P=(Fo^2^+2Fc^2^)/3'
_refine_ls_weighting_scheme calc
_refine_ls_wR_factor_all 0.1095
_refine_ls_wR_factor_obs 0.0972
_reflns_number_observed 1496
_reflns_number_total 1835
_reflns_observed_criterion >2sigma(I)
_cod_data_source_file ic011278a_1.cif
_cod_data_source_block (1)
_cod_depositor_comments
;
The following automatic conversions were performed:

'_symmetry_cell_setting' value 'Monoclinic' changed to 'monoclinic'
according to the built-in table from CIF Core dictionary named
'cif_core.dic' version 2.4.1 from 2010-06-29.

Automatic conversion script
Id: cif_fix_values 1646 2011-03-28 12:23:43Z adriana 

The following automatic conversions were performed:

'_refine_ls_weighting_scheme' value 'calc
w=1/[\s^2^(Fo^2^)+(0.0522P)^2^+0.9223P] where P=(Fo^2^+2Fc^2^)/3' was
changed to 'calc'. New tag '_refine_ls_weighting_details' was
created. The value of the new tag was set to
'w=1/[\s^2^(Fo^2^)+(0.0522P)^2^+0.9223P] where P=(Fo^2^+2Fc^2^)/3'.

Automatic conversion script
Id: cif_fix_values 3143 2015-03-26 13:38:13Z robertas 
;
_cod_database_code 4318026

loop_
_symmetry_equiv_pos_as_xyz
'x, y, z'
'-x, y+1/2, -z+1/2'
'-x, -y, -z'
'x, -y-1/2, z-1/2'

loop_
_atom_site_aniso_label
_atom_site_aniso_U_11
_atom_site_aniso_U_22
_atom_site_aniso_U_33
_atom_site_aniso_U_23
_atom_site_aniso_U_13
_atom_site_aniso_U_12
Ga1 0.0301(3) 0.0328(3) 0.0209(2) 0.0010(2) 0.0072(2) 0.0011(2)
N1 0.033(2) 0.037(2) 0.0258(15) -0.0011(13) 0.0111(13) 0.0043(14)
C2 0.036(2) 0.085(4) 0.033(2) -0.002(2) 0.017(2) 0.000(2)
C3 0.056(3) 0.131(6) 0.034(3) -0.006(3) 0.025(2) -0.004(3)
C4 0.048(3) 0.045(2) 0.038(2) -0.012(2) 0.004(2) 0.011(2)
C5 0.062(3) 0.078(4) 0.052(3) -0.020(3) -0.001(2) 0.032(3)
C6 0.042(2) 0.049(3) 0.032(2) -0.003(2) 0.006(2) -0.006(2)
C7 0.033(3) 0.104(5) 0.070(4) -0.021(3) 0.003(3) 0.000(3)
C8 0.085(5) 0.082(5) 0.080(4) 0.022(3) -0.011(3) -0.047(4)
C9 0.058(3) 0.098(5) 0.044(3) -0.032(3) 0.009(2) -0.017(3)

loop_
_atom_site_label
_atom_site_type_symbol
_atom_site_fract_x
_atom_site_fract_y
_atom_site_fract_z
_atom_site_U_iso_or_equiv
_atom_site_thermal_displace_type
_atom_site_occupancy
_atom_site_calc_flag
_atom_site_refinement_flags
_atom_site_disorder_group
Ga1 Ga 0.12863(5) 0.48738(3) 0.12627(4) 0.0283(2) Uani 1 d . .
H1 H 0.1197(47) 0.3702(36) 0.1987(40) 0.034 Uiso 1 d . .
N1 N -0.0826(4) 0.5561(3) 0.0743(3) 0.0318(7) Uani 1 d . .
C2 C -0.1731(6) 0.4940(5) 0.1469(5) 0.0499(13) Uani 1 d . .
H2A H -0.1658(6) 0.4123(5) 0.1326(5) 0.060 Uiso 1 calc R .
H2B H -0.2793(6) 0.5157(5) 0.1054(5) 0.060 Uiso 1 calc R .
C3 C -0.1221(7) 0.5177(6) 0.3013(5) 0.071(2) Uani 1 d . .
H3A H -0.1772(41) 0.4690(30) 0.3434(10) 0.107 Uiso 1 calc R .
H3B H -0.1418(50) 0.5965(12) 0.3164(5) 0.107 Uiso 1 calc R .
H3C H -0.0149(13) 0.5026(40) 0.3420(10) 0.107 Uiso 1 calc R .
C4 C -0.0901(5) 0.6825(4) 0.0877(5) 0.0464(11) Uani 1 d . .
H4A H -0.0279(5) 0.7177(4) 0.0396(5) 0.056 Uiso 1 calc R .
H4B H -0.0464(5) 0.7027(4) 0.1852(5) 0.056 Uiso 1 calc R .
C5 C -0.2502(7) 0.7323(5) 0.0303(5) 0.069(2) Uani 1 d . .
H5A H -0.2448(7) 0.8145(6) 0.0355(42) 0.104 Uiso 1 calc R .
H5B H -0.3098(16) 0.7047(30) 0.0840(30) 0.104 Uiso 1 calc R .
H5C H -0.2970(20) 0.7092(32) -0.0648(15) 0.104 Uiso 1 calc R .
C6 C 0.3103(5) 0.5846(4) 0.2231(4) 0.0428(10) Uani 1 d . .
C7 C 0.4504(6) 0.5105(6) 0.2431(7) 0.073(2) Uani 1 d . .
H7A H 0.4409(23) 0.4404(16) 0.2887(40) 0.109 Uiso 1 calc R .
H7B H 0.5397(8) 0.5510(15) 0.2990(38) 0.109 Uiso 1 calc R .
H7C H 0.4589(28) 0.4933(31) 0.1543(7) 0.109 Uiso 1 calc R .
C8 C 0.3257(8) 0.6950(6) 0.1538(7) 0.092(2) Uani 1 d . .
H8A H 0.2399(33) 0.7433(20) 0.1460(52) 0.138 Uiso 1 calc R .
H8B H 0.3292(65) 0.6791(7) 0.0628(24) 0.138 Uiso 1 calc R .
H8C H 0.4178(34) 0.7331(24) 0.2081(32) 0.138 Uiso 1 calc R .
C9 C 0.3039(7) 0.6096(6) 0.3665(5) 0.069(2) Uani 1 d . .
H9A H 0.3053(57) 0.5388(6) 0.4148(20) 0.103 Uiso 1 calc R .
H9B H 0.2119(29) 0.6507(38) 0.3579(5) 0.103 Uiso 1 calc R .
H9C H 0.3903(32) 0.6552(37) 0.4178(19) 0.103 Uiso 1 calc R .

loop_
_atom_type_symbol
_atom_type_description
_atom_type_scat_dispersion_real
_atom_type_scat_dispersion_imag
_atom_type_scat_source
C C 0.0033 0.0016 'International Tables Vol C Tables 4.2.6.8 and 6.1.1.4'
H H 0.0000 0.0000 'International Tables Vol C Tables 4.2.6.8 and 6.1.1.4'
N N 0.0061 0.0033 'International Tables Vol C Tables 4.2.6.8 and 6.1.1.4'
Ga Ga 0.2307 1.6083 'International Tables Vol C Tables 4.2.6.8 and 6.1.1.4'

loop_
_geom_angle_atom_site_label_1
_geom_angle_atom_site_label_2
_geom_angle_atom_site_label_3
_geom_angle
_geom_angle_site_symmetry_1
_geom_angle_site_symmetry_3
_geom_angle_publ_flag
C6 Ga1 N1 120.0(2) . 3_565 yes
C6 Ga1 N1 119.5(2) . . yes
N1 Ga1 N1 88.81(13) 3_565 . yes
C6 Ga1 Ga1 133.96(13) . 3_565 ?
N1 Ga1 Ga1 44.55(9) 3_565 3_565 ?
N1 Ga1 Ga1 44.26(8) . 3_565 ?
C6 Ga1 H1 115.5(15) . . yes
N1 Ga1 H1 103.6(14) 3_565 . yes
N1 Ga1 H1 105.4(15) . . yes
Ga1 Ga1 H1 110.5(15) 3_565 . ?
C4 N1 C2 112.7(3) . . yes
C4 N1 Ga1 110.1(3) . 3_565 yes
C2 N1 Ga1 115.1(3) . 3_565 yes
C4 N1 Ga1 116.2(3) . . yes
C2 N1 Ga1 110.1(3) . . yes
Ga1 N1 Ga1 91.19(13) 3_565 . yes
N1 C2 C3 113.6(4) . . yes
N1 C2 H2A 108.8(2) . . ?
C3 C2 H2A 108.8(3) . . ?
N1 C2 H2B 108.8(2) . . ?
C3 C2 H2B 108.8(3) . . ?
H2A C2 H2B 107.7 . . ?
C2 C3 H3A 109.5(3) . . ?
C2 C3 H3B 109.5(3) . . ?
H3A C3 H3B 109.5 . . ?
C2 C3 H3C 109.5(3) . . ?
H3A C3 H3C 109.5 . . ?
H3B C3 H3C 109.5 . . ?
N1 C4 C5 114.5(4) . . yes
N1 C4 H4A 108.6(2) . . ?
C5 C4 H4A 108.6(3) . . ?
N1 C4 H4B 108.6(2) . . ?
C5 C4 H4B 108.6(3) . . ?
H4A C4 H4B 107.6 . . ?
C4 C5 H5A 109.5(3) . . ?
C4 C5 H5B 109.5(3) . . ?
H5A C5 H5B 109.5 . . ?
C4 C5 H5C 109.5(3) . . ?
H5A C5 H5C 109.5 . . ?
H5B C5 H5C 109.5 . . ?
C8 C6 C9 109.5(5) . . yes
C8 C6 C7 109.6(5) . . yes
C9 C6 C7 107.0(4) . . yes
C8 C6 Ga1 116.9(3) . . yes
C9 C6 Ga1 106.5(3) . . yes
C7 C6 Ga1 106.8(3) . . yes
C6 C7 H7A 109.5(3) . . ?
C6 C7 H7B 109.5(3) . . ?
H7A C7 H7B 109.5 . . ?
C6 C7 H7C 109.5(3) . . ?
H7A C7 H7C 109.5 . . ?
H7B C7 H7C 109.5 . . ?
C6 C8 H8A 109.5(4) . . ?
C6 C8 H8B 109.5(4) . . ?
H8A C8 H8B 109.5 . . ?
C6 C8 H8C 109.5(3) . . ?
H8A C8 H8C 109.5 . . ?
H8B C8 H8C 109.5 . . ?
C6 C9 H9A 109.5(3) . . ?
C6 C9 H9B 109.5(3) . . ?
H9A C9 H9B 109.5 . . ?
C6 C9 H9C 109.5(3) . . ?
H9A C9 H9C 109.5 . . ?
H9B C9 H9C 109.5 . . ?

loop_
_geom_bond_atom_site_label_1
_geom_bond_atom_site_label_2
_geom_bond_distance
_geom_bond_site_symmetry_2
_geom_bond_publ_flag
Ga1 C6 2.001(4) . yes
Ga1 N1 2.014(3) 3_565 ?
Ga1 N1 2.025(3) . yes
Ga1 Ga1 2.8851(11) 3_565 yes
Ga1 H1 1.57(4) . yes
N1 C4 1.484(6) . yes
N1 C2 1.487(5) . yes
N1 Ga1 2.014(3) 3_565 ?
C2 C3 1.513(6) . yes
C2 H2A 0.97 . ?
C2 H2B 0.97 . ?
C3 H3A 0.96 . ?
C3 H3B 0.96 . ?
C3 H3C 0.96 . ?
C4 C5 1.523(6) . yes
C4 H4A 0.97 . ?
C4 H4B 0.97 . ?
C5 H5A 0.96 . ?
C5 H5B 0.96 . ?
C5 H5C 0.96 . ?
C6 C8 1.499(7) . yes
C6 C9 1.517(6) . yes
C6 C7 1.521(7) . yes
C7 H7A 0.96 . ?
C7 H7B 0.96 . ?
C7 H7C 0.96 . ?
C8 H8A 0.96 . ?
C8 H8B 0.96 . ?
C8 H8C 0.96 . ?
C9 H9A 0.96 . ?
C9 H9B 0.96 . ?
C9 H9C 0.96 . ?

loop_
_geom_torsion_atom_site_label_1
_geom_torsion_atom_site_label_2
_geom_torsion_atom_site_label_3
_geom_torsion_atom_site_label_4
_geom_torsion
_geom_torsion_site_symmetry_1
_geom_torsion_site_symmetry_2
_geom_torsion_site_symmetry_3
_geom_torsion_site_symmetry_4
_geom_torsion_publ_flag
C6 Ga1 N1 C4 11.1(3) . . . . ?
N1 Ga1 N1 C4 -113.1(3) 3_565 . . . ?
Ga1 Ga1 N1 C4 -113.1(3) 3_565 . . . ?
C6 Ga1 N1 C2 -118.4(3) . . . . ?
N1 Ga1 N1 C2 117.4(3) 3_565 . . . ?
Ga1 Ga1 N1 C2 117.4(3) 3_565 . . . ?
C6 Ga1 N1 Ga1 124.2(2) . . . 3_565 ?
N1 Ga1 N1 Ga1 0.0 3_565 . . 3_565 ?
Ga1 Ga1 N1 Ga1 0.0 3_565 . . 3_565 ?
C4 N1 C2 C3 -59.9(5) . . . . ?
Ga1 N1 C2 C3 172.7(4) 3_565 . . . ?
Ga1 N1 C2 C3 71.5(5) . . . . ?
C2 N1 C4 C5 -59.3(5) . . . . ?
Ga1 N1 C4 C5 70.7(4) 3_565 . . . ?
Ga1 N1 C4 C5 172.5(3) . . . . ?
N1 Ga1 C6 C8 52.5(5) 3_565 . . . ?
N1 Ga1 C6 C8 -54.9(5) . . . . ?
Ga1 Ga1 C6 C8 -1.6(6) 3_565 . . . ?
N1 Ga1 C6 C9 175.2(3) 3_565 . . . ?
N1 Ga1 C6 C9 67.8(4) . . . . ?
Ga1 Ga1 C6 C9 121.1(3) 3_565 . . . ?
N1 Ga1 C6 C7 -70.8(4) 3_565 . . . ?
N1 Ga1 C6 C7 -178.1(3) . . . . ?
Ga1 Ga1 C6 C7 -124.8(3) 3_565 . . . ?
